data_2240929
loop_
_publ_author_name
'Ishikawa, Yoshinobu'

_publ_section_title
;
 Crystal structure of 8-bromo-4-oxo-4<i>H</i>-chromene-3-carbaldehyde
;
_journal_issue 8
_journal_name_full 'Acta Crystallographica Section E'
_journal_page_first o572
_journal_page_last o573
_journal_paper_doi 10.1107/S2056989015013250
_journal_volume 71
_journal_year 2015
_chemical_formula_iupac 'C10 H5 Br O3'
_chemical_formula_moiety 'C10 H5 Br O3'
_chemical_formula_sum 'C10 H5 Br O3'
_chemical_formula_weight 253.05
_chemical_name_systematic
;
8-Bromo-4-oxo-4<i>H</i>-chromene-3-carbaldehyde
;
_space_group_IT_number 15
_symmetry_cell_setting monoclinic
_symmetry_space_group_name_Hall '-C 2yc'
_symmetry_space_group_name_H-M 'C 1 2/c 1'
_atom_sites_solution_hydrogens geom
_atom_sites_solution_primary direct
_atom_sites_solution_secondary difmap
_cell_angle_alpha 90.0000
_cell_angle_beta 123.75(4)
_cell_angle_gamma 90.0000
_cell_formula_units_Z 8
_cell_length_a 27.908(14)
_cell_length_b 3.854(3)
_cell_length_c 19.145(10)
_cell_measurement_reflns_used 25
_cell_measurement_temperature 100
_cell_measurement_theta_max 17.29
_cell_measurement_theta_min 15.01
_cell_volume 1712(2)
_computing_cell_refinement
;
<i>WinAFC Diffractometer Control Software</i> (Rigaku, 1999)
;
_computing_data_collection
;
<i>WinAFC Diffractometer Control Software</i> (Rigaku, 1999)
;
_computing_data_reduction
;
<i>WinAFC Diffractometer Control Software</i> (Rigaku, 1999)
;
_computing_molecular_graphics
;
CrystalStructure (Rigaku, 2010)
;
_computing_publication_material
;
CrystalStructure (Rigaku, 2010)
;
_computing_structure_refinement
;
SHELXL97 (Sheldrick, 2008)
;
_computing_structure_solution
;
SIR92 (Altomare <i>et al.</i>,  1994)
;
_diffrn_ambient_temperature 100
_diffrn_measured_fraction_theta_full 0.999
_diffrn_measured_fraction_theta_max 0.999
_diffrn_measurement_device_type 'Rigaku AFC-7R'
_diffrn_measurement_method \w
_diffrn_radiation_type 'Mo K\a'
_diffrn_radiation_wavelength 0.71069
_diffrn_reflns_av_R_equivalents 0.0204
_diffrn_reflns_limit_h_max 36
_diffrn_reflns_limit_h_min -20
_diffrn_reflns_limit_k_max 2
_diffrn_reflns_limit_k_min -4
_diffrn_reflns_limit_l_max 20
_diffrn_reflns_limit_l_min -24
_diffrn_reflns_number 2556
_diffrn_reflns_theta_full 27.46
_diffrn_reflns_theta_max 27.46
_diffrn_standards_decay_% -0.840
_diffrn_standards_interval_count 150
_diffrn_standards_number 3
_exptl_absorpt_coefficient_mu 4.787
_exptl_absorpt_correction_T_max 0.715
_exptl_absorpt_correction_T_min 0.546
_exptl_absorpt_correction_type psi-scan
_exptl_absorpt_process_details
;
(North <i>et al.</i>,  1968)
;
_exptl_crystal_colour yellow
_exptl_crystal_density_diffrn 1.963
_exptl_crystal_density_method 'not measured'
_exptl_crystal_description plate
_exptl_crystal_F_000 992.00
_exptl_crystal_size_max 0.370
_exptl_crystal_size_mid 0.100
_exptl_crystal_size_min 0.070
_refine_diff_density_max 1.400
_refine_diff_density_min -1.270
_refine_ls_extinction_method none
_refine_ls_goodness_of_fit_ref 1.015
_refine_ls_hydrogen_treatment constr
_refine_ls_number_parameters 127
_refine_ls_number_reflns 1940
_refine_ls_number_restraints 0
_refine_ls_R_factor_gt 0.0373
_refine_ls_shift/su_max 0.004
_refine_ls_structure_factor_coef Fsqd
_refine_ls_weighting_details 'w = 1/[\s^2^(Fo^2^)+(0.0578P)^2^+0.2440P] where P=(Fo^2^+2Fc^2^)/3'
_refine_ls_weighting_scheme calc
_refine_ls_wR_factor_ref 0.1016
_reflns_number_gt 1280
_reflns_number_total 1940
_reflns_threshold_expression F^2^>2.0\s(F^2^)
_cod_data_source_file zl2634sup1.cif
_cod_data_source_block I
_cod_original_cell_volume 1712.1(18)
_cod_original_sg_symbol_H-M 'C 2/c'
_cod_database_code 2240929
_cod_database_fobs_code 2240929

loop_
_symmetry_equiv_pos_site_id
_symmetry_equiv_pos_as_xyz
1 +X,+Y,+Z
2 -X,+Y,1/2-Z
3 -X,-Y,-Z
4 +X,-Y,1/2+Z
5 1/2+X,1/2+Y,+Z
6 1/2-X,1/2+Y,1/2-Z
7 1/2-X,1/2-Y,-Z
8 1/2+X,1/2-Y,1/2+Z

loop_
_atom_site_type_symbol
_atom_site_label
_atom_site_fract_x
_atom_site_fract_y
_atom_site_fract_z
_atom_site_U_iso_or_equiv
_atom_site_adp_type
_atom_site_calc_flag
_atom_site_refinement_flags
_atom_site_occupancy
_atom_site_symmetry_multiplicity
Br Br1 1.005108(15) -0.24742(12) 0.90755(2) 0.01865(14) Uani d . 1.0 8
O O1 0.93556(11) 0.0942(8) 0.73881(17) 0.0180(6) Uani d . 1.0 8
O O2 0.76802(12) 0.4314(9) 0.60186(18) 0.0261(8) Uani d . 1.0 8
O O3 0.86856(12) 0.5554(9) 0.50725(18) 0.0277(8) Uani d . 1.0 8
C C1 0.91204(17) 0.2414(12) 0.6633(3) 0.0188(8) Uani d . 1.0 8
C C2 0.85673(18) 0.3611(12) 0.6140(3) 0.0188(9) Uani d . 1.0 8
C C3 0.81785(19) 0.3273(11) 0.6431(3) 0.0199(10) Uani d . 1.0 8
C C4 0.81361(17) 0.1171(13) 0.7636(3) 0.0220(10) Uani d . 1.0 8
C C5 0.83890(17) -0.0311(12) 0.8415(3) 0.0201(10) Uani d . 1.0 8
C C6 0.89618(18) -0.1386(13) 0.8849(3) 0.0212(10) Uani d . 1.0 8
C C7 0.92747(16) -0.0988(12) 0.8491(3) 0.0161(9) Uani d . 1.0 8
C C8 0.84441(18) 0.1649(11) 0.7261(3) 0.0171(10) Uani d . 1.0 8
C C9 0.90209(16) 0.0568(11) 0.7709(3) 0.0165(9) Uani d . 1.0 8
C C10 0.83814(19) 0.5220(12) 0.5332(3) 0.0216(10) Uani d . 1.0 8
H H1 0.9357 0.2646 0.6422 0.0226 Uiso calc R 1.0 8
H H2 0.7745 0.1891 0.7345 0.0264 Uiso calc R 1.0 8
H H3 0.8174 -0.0606 0.8659 0.0241 Uiso calc R 1.0 8
H H4 0.9138 -0.2392 0.9391 0.0254 Uiso calc R 1.0 8
H H5 0.7997 0.6051 0.4991 0.0260 Uiso calc R 1.0 8

loop_
_atom_site_aniso_label
_atom_site_aniso_U_11
_atom_site_aniso_U_22
_atom_site_aniso_U_33
_atom_site_aniso_U_12
_atom_site_aniso_U_13
_atom_site_aniso_U_23
Br1 0.0141(2) 0.0192(3) 0.0204(2) 0.0019(2) 0.00822(16) 0.0016(2)
O1 0.0123(13) 0.0238(16) 0.0188(14) 0.0028(13) 0.0093(12) 0.0037(14)
O2 0.0140(15) 0.034(2) 0.0266(17) 0.0055(15) 0.0090(13) 0.0042(16)
O3 0.0218(16) 0.039(3) 0.0243(16) 0.0025(16) 0.0139(14) 0.0031(16)
C1 0.0189(19) 0.022(3) 0.0196(18) 0.002(3) 0.0131(16) 0.000(3)
C2 0.019(2) 0.020(3) 0.017(2) 0.0013(18) 0.0104(18) -0.0010(17)
C3 0.021(2) 0.017(3) 0.022(2) -0.0013(16) 0.0120(18) -0.0011(16)
C4 0.0107(19) 0.027(3) 0.027(3) -0.0006(19) 0.0094(18) -0.003(2)
C5 0.018(2) 0.024(3) 0.023(2) -0.0074(19) 0.0137(18) -0.0038(19)
C6 0.020(2) 0.024(3) 0.018(2) -0.0038(19) 0.0097(18) -0.0027(18)
C7 0.0126(19) 0.0132(19) 0.022(2) -0.0012(18) 0.0095(17) 0.0004(18)
C8 0.0148(19) 0.015(3) 0.018(2) -0.0004(16) 0.0071(17) -0.0004(15)
C9 0.0137(19) 0.020(3) 0.018(2) -0.0004(18) 0.0102(17) -0.0031(18)
C10 0.024(3) 0.021(3) 0.020(2) 0.0023(19) 0.0115(18) 0.0006(19)

loop_
_atom_type_symbol
_atom_type_description
_atom_type_scat_dispersion_real
_atom_type_scat_dispersion_imag
_atom_type_scat_source
C C 0.0033 0.0016
;
International Tables for Crystallography
(1992, Vol. C, Tables 4.2.6.8 and 6.1.1.4)
;
H H 0.0000 0.0000
;
International Tables for Crystallography
(1992, Vol. C, Table 6.1.1.4)
;
Br Br -0.2901 2.4595
;
International Tables for Crystallography
(1992, Vol. C, Tables 4.2.6.8 and 6.1.1.4)
;
O O 0.0106 0.0060
;
International Tables for Crystallography
(1992, Vol. C, Tables 4.2.6.8 and 6.1.1.4)
;

loop_
_geom_angle_atom_site_label_1
_geom_angle_atom_site_label_2
_geom_angle_atom_site_label_3
_geom_angle
_geom_angle_publ_flag
C1 O1 C9 118.5(4) no
O1 C1 C2 125.2(6) no
C1 C2 C3 119.7(5) no
C1 C2 C10 118.2(6) no
C3 C2 C10 122.1(4) no
O2 C3 C2 122.5(5) no
O2 C3 C8 123.2(6) no
C2 C3 C8 114.3(4) no
C5 C4 C8 121.3(4) no
C4 C5 C6 120.0(6) no
C5 C6 C7 120.1(5) no
Br1 C7 C6 120.2(3) no
Br1 C7 C9 120.0(4) no
C6 C7 C9 119.8(4) no
C3 C8 C4 121.6(4) no
C3 C8 C9 120.4(6) no
C4 C8 C9 118.0(4) no
O1 C9 C7 117.3(4) no
O1 C9 C8 121.9(4) no
C7 C9 C8 120.8(5) no
O3 C10 C2 124.2(4) no
O1 C1 H1 117.386 no
C2 C1 H1 117.377 no
C5 C4 H2 119.373 no
C8 C4 H2 119.362 no
C4 C5 H3 120.002 no
C6 C5 H3 120.002 no
C5 C6 H4 119.976 no
C7 C6 H4 119.964 no
O3 C10 H5 117.902 no
C2 C10 H5 117.903 no

loop_
_geom_bond_atom_site_label_1
_geom_bond_atom_site_label_2
_geom_bond_distance
_geom_bond_publ_flag
Br1 C7 1.892(4) no
O1 C1 1.337(5) no
O1 C9 1.381(7) no
O2 C3 1.224(6) no
O3 C10 1.205(8) no
C1 C2 1.367(6) no
C2 C3 1.475(9) no
C2 C10 1.469(7) no
C3 C8 1.469(7) no
C4 C5 1.370(7) no
C4 C8 1.405(9) no
C5 C6 1.393(6) no
C6 C7 1.387(9) no
C7 C9 1.387(6) no
C8 C9 1.402(6) no
C1 H1 0.950 no
C4 H2 0.950 no
C5 H3 0.950 no
C6 H4 0.950 no
C10 H5 0.950 no

loop_
_geom_contact_atom_site_label_1
_geom_contact_atom_site_label_2
_geom_contact_distance
_geom_contact_site_symmetry_2
_geom_contact_publ_flag
Br1 O1 2.995(4) . no
O1 C3 2.875(6) . no
O2 C1 3.581(7) . no
O2 C4 2.881(6) . no
O2 C10 2.922(8) . no
O3 C1 2.799(6) . no
C1 C7 3.585(8) . no
C1 C8 2.760(9) . no
C2 C9 2.787(7) . no
C4 C7 2.773(6) . no
C5 C9 2.775(9) . no
C6 C8 2.796(7) . no
Br1 O3 3.046(4) 2_746 no
O1 O1 3.378(6) 2_756 no
O1 C1 3.503(6) 1_545 no
O1 C2 3.562(6) 1_545 no
O2 C8 3.544(6) 1_565 no
O2 C10 3.163(5) 7_656 no
O2 C10 3.375(5) 7_666 no
O3 Br1 3.046(4) 2_766 no
O3 C5 3.452(6) 4_554 no
O3 C5 3.347(6) 4_564 no
O3 C6 3.266(8) 4_554 no
C1 O1 3.503(6) 1_565 no
C1 C10 3.527(6) 1_545 no
C2 O1 3.562(6) 1_565 no
C2 C10 3.497(7) 1_545 no
C3 C8 3.491(7) 1_565 no
C4 C5 3.511(7) 1_565 no
C5 O3 3.452(6) 4_555 no
C5 O3 3.347(6) 4_565 no
C5 C4 3.511(7) 1_545 no
C6 O3 3.266(8) 4_555 no
C7 C8 3.592(6) 1_545 no
C7 C9 3.486(7) 1_545 no
C8 O2 3.544(6) 1_545 no
C8 C3 3.491(7) 1_545 no
C8 C7 3.592(6) 1_565 no
C9 C7 3.486(7) 1_565 no
C10 O2 3.163(5) 7_656 no
C10 O2 3.375(5) 7_666 no
C10 C1 3.527(6) 1_565 no
C10 C2 3.497(7) 1_565 no
Br1 H4 2.9274 . no
O2 H2 2.6153 . no
O2 H5 2.6505 . no
O3 H1 2.4620 . no
C1 H5 3.2749 . no
C3 H1 3.3068 . no
C3 H2 2.6753 . no
C3 H5 2.7288 . no
C4 H4 3.2489 . no
C6 H2 3.2487 . no
C7 H3 3.2654 . no
C8 H3 3.2750 . no
C9 H1 3.1865 . no
C9 H2 3.2660 . no
C9 H4 3.2581 . no
C10 H1 2.5371 . no
H1 H5 3.4755 . no
H2 H3 2.3112 . no
H3 H4 2.3430 . no
Br1 H1 2.9874 2_746 no
Br1 H1 3.0464 2_756 no
Br1 H4 3.2048 3_747 no
Br1 H4 3.1419 3_757 no
O1 H1 3.0722 2_756 no
O2 H3 2.7748 6_656 no
O2 H5 2.7432 7_656 no
O2 H5 2.5376 7_666 no
O3 H1 3.5037 1_565 no
O3 H3 2.9507 4_554 no
O3 H3 2.9772 4_564 no
O3 H4 2.5712 4_554 no
O3 H4 3.4743 4_564 no
C2 H5 3.4598 1_545 no
C3 H5 3.3207 7_656 no
C4 H2 2.9781 6_646 no
C4 H2 3.3174 6_656 no
C4 H3 3.3139 6_656 no
C5 H2 3.5171 1_545 no
C5 H2 2.8601 6_646 no
C5 H4 3.5832 1_565 no
C6 H4 3.5732 1_565 no
C10 H3 3.4200 4_554 no
C10 H3 3.5839 4_564 no
H1 Br1 3.0464 2_756 no
H1 Br1 2.9874 2_766 no
H1 O1 3.0722 2_756 no
H1 O3 3.5037 1_545 no
H1 H4 3.5860 4_554 no
H2 C4 3.3174 6_646 no
H2 C4 2.9781 6_656 no
H2 C5 3.5171 1_565 no
H2 C5 2.8601 6_656 no
H2 H2 2.6156 6_646 no
H2 H2 2.6156 6_656 no
H2 H3 3.5746 1_565 no
H2 H3 2.3921 6_656 no
H3 O2 2.7748 6_646 no
H3 O3 2.9507 4_555 no
H3 O3 2.9772 4_565 no
H3 C4 3.3139 6_646 no
H3 C10 3.4200 4_555 no
H3 C10 3.5839 4_565 no
H3 H2 3.5746 1_545 no
H3 H2 2.3921 6_646 no
H3 H5 3.5442 4_555 no
H3 H5 3.3525 4_565 no
H4 Br1 3.2048 3_747 no
H4 Br1 3.1419 3_757 no
H4 O3 2.5712 4_555 no
H4 O3 3.4743 4_565 no
H4 C5 3.5832 1_545 no
H4 C6 3.5732 1_545 no
H4 H1 3.5860 4_555 no
H5 O2 2.7432 7_656 no
H5 O2 2.5376 7_666 no
H5 C2 3.4598 1_565 no
H5 C3 3.3207 7_656 no
H5 H3 3.5442 4_554 no
H5 H3 3.3525 4_564 no
H5 H5 3.0057 7_666 no

loop_
_geom_hbond_atom_site_label_D
_geom_hbond_atom_site_label_H
_geom_hbond_atom_site_label_A
_geom_hbond_site_symmetry_A
_geom_hbond_distance_DH
_geom_hbond_distance_HA
_geom_hbond_distance_DA
_geom_hbond_angle_DHA
_geom_hbond_publ_flag
C10 H5 O2 7_666 0.950 2.5376 3.375(5) 147.1(4) yes
C7 Br1 O3 2_746 1.892(4) 3.046(4) 4.934(6) 175.23(18) yes
C10 O3 Br1 2_766 1.205(8) 3.046(4) 3.962(6) 132.6(3) yes

loop_
_geom_torsion_atom_site_label_1
_geom_torsion_atom_site_label_2
_geom_torsion_atom_site_label_3
_geom_torsion_atom_site_label_4
_geom_torsion
_geom_torsion_publ_flag
C1 O1 C9 C7 179.6(4) no
C1 O1 C9 C8 0.7(6) no
C9 O1 C1 C2 0.1(6) no
C9 O1 C1 H1 -179.9 no
O1 C1 C2 C3 -0.9(7) no
O1 C1 C2 C10 178.9(4) no
H1 C1 C2 C3 179.1 no
H1 C1 C2 C10 -1.1 no
C1 C2 C3 O2 179.6(4) no
C1 C2 C3 C8 0.7(6) no
C1 C2 C10 O3 0.1(7) no
C1 C2 C10 H5 -179.9 no
C3 C2 C10 O3 179.8(4) no
C3 C2 C10 H5 -0.2 no
C10 C2 C3 O2 -0.1(7) no
C10 C2 C3 C8 -179.0(4) no
O2 C3 C8 C4 0.3(6) no
O2 C3 C8 C9 -178.8(4) no
C2 C3 C8 C4 179.1(4) no
C2 C3 C8 C9 0.1(6) no
C5 C4 C8 C3 -179.3(4) no
C5 C4 C8 C9 -0.2(7) no
C8 C4 C5 C6 -0.2(7) no
C8 C4 C5 H3 179.8 no
H2 C4 C5 C6 179.8 no
H2 C4 C5 H3 -0.2 no
H2 C4 C8 C3 0.7 no
H2 C4 C8 C9 179.8 no
C4 C5 C6 C7 -0.6(7) no
C4 C5 C6 H4 179.4 no
H3 C5 C6 C7 179.4 no
H3 C5 C6 H4 -0.6 no
C5 C6 C7 Br1 -179.6(4) no
C5 C6 C7 C9 1.8(7) no
H4 C6 C7 Br1 0.4 no
H4 C6 C7 C9 -178.2 no
Br1 C7 C9 O1 0.4(6) no
Br1 C7 C9 C8 179.2(3) no
C6 C7 C9 O1 179.1(4) no
C6 C7 C9 C8 -2.1(7) no
C3 C8 C9 O1 -0.8(6) no
C3 C8 C9 C7 -179.6(4) no
C4 C8 C9 O1 -179.9(4) no
C4 C8 C9 C7 1.3(6) no
